data_4511712
loop_
_publ_author_name
'Chen, Shui-Sheng'
'Liu, Qing'
'Zhao, Yue'
'Qiao, Rui'
'Sheng, Liang-Quan'
'Liu, Zhao-Di'
'Yang, Song'
'Song, Cong-Fu'

_publ_section_title
;
 New Metal--Organic Frameworks Constructed from the
 4-Imidazole-Carboxylate Ligand: Structural Diversities, Luminescence, and
 Gas Adsorption Properties
;
_journal_issue 8
_journal_name_full 'Crystal Growth &amp; Design'
_journal_page_first 3727
_journal_paper_doi 10.1021/cg401811c
_journal_volume 14
_journal_year 2014
_chemical_formula_moiety 'C20 H14 N4 O4 Zn, H2 O'
_chemical_formula_sum 'C20 H16 N4 O5 Zn'
_chemical_formula_weight 457.74
_chemical_name_systematic
; 
 ? 
;
_space_group_IT_number 2
_symmetry_cell_setting triclinic
_symmetry_space_group_name_Hall '-P 1'
_symmetry_space_group_name_H-M 'P -1'
_atom_sites_solution_hydrogens geom
_atom_sites_solution_primary direct
_atom_sites_solution_secondary difmap
_audit_creation_method SHELXL-97
_cell_angle_alpha 113.5220(10)
_cell_angle_beta 92.8570(10)
_cell_angle_gamma 105.5860(10)
_cell_formula_units_Z 2
_cell_length_a 8.4831(5)
_cell_length_b 10.0600(6)
_cell_length_c 12.0787(7)
_cell_measurement_reflns_used 7666
_cell_measurement_temperature 296(2)
_cell_measurement_theta_max 27.58
_cell_measurement_theta_min 2.85
_cell_volume 895.88(9)
_computing_cell_refinement SMART
_computing_data_collection 'SMART (Bruker, 2000)'
_computing_data_reduction 'SAINT (Bruker, 2000)'
_computing_molecular_graphics SHELXTL
_computing_publication_material SHELXTL
_computing_structure_refinement SHELXTL
_computing_structure_solution 'SHELXTL (Bruker, 2000)'
_diffrn_ambient_temperature 296(2)
_diffrn_measured_fraction_theta_full 0.985
_diffrn_measured_fraction_theta_max 0.985
_diffrn_measurement_device_type 'Bruker Smart Apex CCD '
_diffrn_measurement_method 'phi and omega scans'
_diffrn_radiation_monochromator graphite
_diffrn_radiation_source 'fine-focus sealed tube'
_diffrn_radiation_type MoK\a
_diffrn_radiation_wavelength 0.71073
_diffrn_reflns_av_R_equivalents 0.0197
_diffrn_reflns_av_sigmaI/netI 0.0212
_diffrn_reflns_limit_h_max 9
_diffrn_reflns_limit_h_min -11
_diffrn_reflns_limit_k_max 12
_diffrn_reflns_limit_k_min -13
_diffrn_reflns_limit_l_max 15
_diffrn_reflns_limit_l_min -10
_diffrn_reflns_number 11001
_diffrn_reflns_theta_full 27.58
_diffrn_reflns_theta_max 27.58
_diffrn_reflns_theta_min 1.87
_exptl_absorpt_coefficient_mu 1.416
_exptl_absorpt_correction_T_max 0.8157
_exptl_absorpt_correction_T_min 0.7553
_exptl_absorpt_correction_type multi-scan
_exptl_absorpt_process_details 'SADABS; Bruker, 2000'
_exptl_crystal_colour colorless
_exptl_crystal_density_diffrn 1.697
_exptl_crystal_density_method 'not measured'
_exptl_crystal_description block
_exptl_crystal_F_000 468
_exptl_crystal_size_max 0.21
_exptl_crystal_size_mid 0.16
_exptl_crystal_size_min 0.15
_refine_diff_density_max 0.628
_refine_diff_density_min -0.926
_refine_diff_density_rms 0.128
_refine_ls_extinction_method none
_refine_ls_goodness_of_fit_ref 1.069
_refine_ls_hydrogen_treatment constr
_refine_ls_matrix_type full
_refine_ls_number_parameters 271
_refine_ls_number_reflns 4091
_refine_ls_number_restraints 0
_refine_ls_restrained_S_all 1.069
_refine_ls_R_factor_all 0.0361
_refine_ls_R_factor_gt 0.0313
_refine_ls_shift/su_max 0.001
_refine_ls_shift/su_mean 0.000
_refine_ls_structure_factor_coef Fsqd
_refine_ls_weighting_details 'calc w=1/[\s^2^(Fo^2^)+(0.0960P)^2^+0.4694P] where P=(Fo^2^+2Fc^2^)/3'
_refine_ls_weighting_scheme calc
_refine_ls_wR_factor_gt 0.1109
_refine_ls_wR_factor_ref 0.1339
_reflns_number_gt 3747
_reflns_number_total 4091
_reflns_threshold_expression >2sigma(I)
_cod_data_source_file cg401811c_si_002.cif
_cod_data_source_block 1002542
_cod_depositor_comments 'Adding full bibliography for 4511704--4511714.cif.'
_cod_original_cell_volume 895.87(9)
_cod_database_code 4511712

loop_
_symmetry_equiv_pos_as_xyz
'x, y, z'
'-x, -y, -z'

loop_
_atom_site_label
_atom_site_type_symbol
_atom_site_fract_x
_atom_site_fract_y
_atom_site_fract_z
_atom_site_U_iso_or_equiv
_atom_site_adp_type
_atom_site_occupancy
_atom_site_symmetry_multiplicity
_atom_site_calc_flag
_atom_site_refinement_flags
Zn1 Zn 0.75142(2) 0.00347(2) 0.749893(18) 0.02332(13) Uani 1 1 d .
C1 C 1.3277(4) 0.5598(3) 0.9488(2) 0.0452(7) Uani 1 1 d .
H1 H 1.3823 0.5800 0.8896 0.054 Uiso 1 1 calc R
C2 C 1.2139(4) 0.4173(3) 0.9169(2) 0.0425(6) Uani 1 1 d .
H2 H 1.1937 0.3428 0.8367 0.051 Uiso 1 1 calc R
C3 C 1.1300(3) 0.3844(2) 1.0023(2) 0.0234(4) Uani 1 1 d .
C4 C 1.1687(3) 0.4947(3) 1.1231(2) 0.0291(5) Uani 1 1 d .
H4 H 1.1171 0.4729 1.1827 0.035 Uiso 1 1 calc R
C5 C 1.2840(3) 0.6375(3) 1.1553(2) 0.0284(5) Uani 1 1 d .
H5 H 1.3095 0.7102 1.2365 0.034 Uiso 1 1 calc R
C6 C 1.3614(3) 0.6728(2) 1.0677(2) 0.0237(4) Uani 1 1 d .
C7 C 1.4745(3) 0.8254(2) 1.09613(19) 0.0243(4) Uani 1 1 d .
C8 C 1.6122(3) 0.8627(3) 1.0479(2) 0.0316(5) Uani 1 1 d .
H8 H 1.6558 0.7954 0.9902 0.038 Uiso 1 1 calc R
C9 C 1.5752(3) 1.0723(3) 1.1768(2) 0.0319(5) Uani 1 1 d .
H9 H 1.5902 1.1755 1.2231 0.038 Uiso 1 1 calc R
C10 C 0.9938(3) 0.2346(2) 0.9635(2) 0.0266(4) Uani 1 1 d .
C11 C 0.6142(3) -0.3694(2) 0.3626(2) 0.0315(5) Uani 1 1 d .
H11 H 0.7123 -0.3619 0.3310 0.038 Uiso 1 1 calc R
C12 C 0.4999(3) -0.5113(2) 0.3322(2) 0.0312(5) Uani 1 1 d .
H12 H 0.5226 -0.5985 0.2800 0.037 Uiso 1 1 calc R
C13 C 0.3533(3) -0.5267(2) 0.3774(2) 0.0230(4) Uani 1 1 d .
C14 C 0.3216(3) -0.3953(2) 0.4570(2) 0.0258(4) Uani 1 1 d .
H14 H 0.2241 -0.4035 0.4894 0.031 Uiso 1 1 calc R
C15 C 0.4360(3) -0.2518(2) 0.4882(2) 0.0250(4) Uani 1 1 d .
H15 H 0.4142 -0.1647 0.5415 0.030 Uiso 1 1 calc R
C16 C 0.5821(3) -0.2376(2) 0.4405(2) 0.0223(4) Uani 1 1 d .
C17 C 0.7060(3) -0.0884(2) 0.47034(19) 0.0231(4) Uani 1 1 d .
C18 C 0.7827(3) -0.0368(3) 0.3923(2) 0.0274(5) Uani 1 1 d .
H18 H 0.7638 -0.0884 0.3072 0.033 Uiso 1 1 calc R
C19 C 0.8816(3) 0.1373(2) 0.5804(2) 0.0275(4) Uani 1 1 d .
H19 H 0.9440 0.2273 0.6469 0.033 Uiso 1 1 calc R
C20 C 0.2362(3) -0.6845(2) 0.3464(2) 0.0256(4) Uani 1 1 d .
N1 N 0.7692(2) 0.0232(2) 0.58960(16) 0.0244(4) Uani 1 1 d .
N2 N 0.8936(3) 0.1062(2) 0.4633(2) 0.0287(4) Uani 1 1 d .
H2A H 0.9584 0.1646 0.4371 0.034 Uiso 1 1 calc R
N3 N 1.4517(2) 0.9596(2) 1.17818(17) 0.0259(4) Uani 1 1 d .
N4 N 1.6741(3) 1.0194(2) 1.1014(2) 0.0342(5) Uani 1 1 d .
H4A H 1.7618 1.0735 1.0882 0.041 Uiso 1 1 calc R
O1 O 0.9226(3) 0.2054(2) 1.0413(2) 0.0459(5) Uani 1 1 d .
O2 O 0.9610(2) 0.14926(19) 0.84780(16) 0.0361(4) Uani 1 1 d .
O3 O 0.1049(2) -0.6992(2) 0.38712(19) 0.0401(5) Uani 1 1 d .
O4 O 0.2872(2) -0.79283(17) 0.27863(17) 0.0350(4) Uani 1 1 d .
O5 O 0.8707(4) 0.4158(5) 0.2934(3) 0.0965(11) Uani 1 1 d .
H5A H 0.8708 0.3672 0.2204 0.145 Uiso 1 1 d R
H5B H 0.9222 0.3745 0.3213 0.145 Uiso 1 1 d R

loop_
_atom_site_aniso_label
_atom_site_aniso_U_11
_atom_site_aniso_U_22
_atom_site_aniso_U_33
_atom_site_aniso_U_23
_atom_site_aniso_U_13
_atom_site_aniso_U_12
Zn1 0.02443(18) 0.01536(17) 0.02469(18) 0.00627(13) 0.00635(12) 0.00110(12)
C1 0.0578(17) 0.0321(12) 0.0269(12) 0.0066(10) 0.0196(11) -0.0075(12)
C2 0.0542(16) 0.0254(11) 0.0257(11) 0.0001(9) 0.0142(11) -0.0062(11)
C3 0.0209(9) 0.0188(9) 0.0263(10) 0.0080(8) 0.0031(8) 0.0027(7)
C4 0.0324(12) 0.0279(11) 0.0236(10) 0.0128(9) 0.0053(8) 0.0011(9)
C5 0.0334(11) 0.0236(10) 0.0208(10) 0.0076(8) 0.0027(8) 0.0009(9)
C6 0.0234(10) 0.0199(9) 0.0265(10) 0.0097(8) 0.0071(8) 0.0048(8)
C7 0.0250(10) 0.0205(9) 0.0253(10) 0.0088(8) 0.0066(8) 0.0051(8)
C8 0.0293(11) 0.0279(11) 0.0385(13) 0.0149(10) 0.0141(10) 0.0080(9)
C9 0.0312(11) 0.0215(10) 0.0396(12) 0.0130(9) 0.0084(9) 0.0027(8)
C10 0.0215(10) 0.0220(10) 0.0313(11) 0.0098(8) 0.0027(8) 0.0023(8)
C11 0.0346(12) 0.0214(10) 0.0348(12) 0.0084(9) 0.0196(9) 0.0064(9)
C12 0.0402(12) 0.0182(10) 0.0320(11) 0.0070(8) 0.0181(10) 0.0079(9)
C13 0.0274(10) 0.0168(9) 0.0233(10) 0.0094(8) 0.0043(8) 0.0033(8)
C14 0.0240(10) 0.0221(10) 0.0292(11) 0.0098(9) 0.0095(8) 0.0053(8)
C15 0.0255(10) 0.0180(9) 0.0279(10) 0.0064(8) 0.0070(8) 0.0063(8)
C16 0.0249(10) 0.0171(9) 0.0221(9) 0.0083(8) 0.0048(8) 0.0026(8)
C17 0.0236(9) 0.0174(9) 0.0264(10) 0.0088(8) 0.0063(8) 0.0044(7)
C18 0.0306(11) 0.0241(10) 0.0280(11) 0.0113(9) 0.0100(9) 0.0081(9)
C19 0.0259(10) 0.0199(9) 0.0329(11) 0.0103(8) 0.0065(8) 0.0027(8)
C20 0.0305(11) 0.0196(10) 0.0261(10) 0.0126(8) 0.0039(8) 0.0029(8)
N1 0.0244(8) 0.0190(8) 0.0264(9) 0.0086(7) 0.0070(7) 0.0032(7)
N2 0.0262(9) 0.0242(9) 0.0391(11) 0.0183(8) 0.0131(8) 0.0047(7)
N3 0.0251(8) 0.0197(8) 0.0304(9) 0.0097(7) 0.0087(7) 0.0041(7)
N4 0.0278(10) 0.0274(10) 0.0478(12) 0.0196(9) 0.0131(9) 0.0026(8)
O1 0.0424(11) 0.0375(10) 0.0445(11) 0.0195(9) 0.0090(9) -0.0110(8)
O2 0.0312(8) 0.0252(8) 0.0345(9) 0.0041(7) 0.0006(7) -0.0035(6)
O3 0.0364(10) 0.0290(9) 0.0557(12) 0.0238(9) 0.0162(9) 0.0012(7)
O4 0.0409(9) 0.0170(7) 0.0429(10) 0.0113(7) 0.0095(7) 0.0046(6)
O5 0.0645(18) 0.159(3) 0.120(3) 0.100(3) 0.0437(18) 0.051(2)

loop_
_atom_type_symbol
_atom_type_description
_atom_type_scat_dispersion_real
_atom_type_scat_dispersion_imag
_atom_type_scat_source
C C 0.0033 0.0016 'International Tables Vol C Tables 4.2.6.8 and 6.1.1.4'
H H 0.0000 0.0000 'International Tables Vol C Tables 4.2.6.8 and 6.1.1.4'
N N 0.0061 0.0033 'International Tables Vol C Tables 4.2.6.8 and 6.1.1.4'
O O 0.0106 0.0060 'International Tables Vol C Tables 4.2.6.8 and 6.1.1.4'
Zn Zn 0.2839 1.4301 'International Tables Vol C Tables 4.2.6.8 and 6.1.1.4'

loop_
_geom_angle_atom_site_label_1
_geom_angle_atom_site_label_2
_geom_angle_atom_site_label_3
_geom_angle
_geom_angle_site_symmetry_1
_geom_angle_site_symmetry_3
O2 Zn1 O4 117.18(8) . 2_646
O2 Zn1 N3 115.01(8) . 2_767
O4 Zn1 N3 100.27(7) 2_646 2_767
O2 Zn1 N1 100.02(8) . .
O4 Zn1 N1 109.90(7) 2_646 .
N3 Zn1 N1 115.12(7) 2_767 .
C2 C1 C6 120.9(2) . .
C2 C1 H1 119.6 . .
C6 C1 H1 119.6 . .
C3 C2 C1 120.9(2) . .
C3 C2 H2 119.5 . .
C1 C2 H2 119.5 . .
C2 C3 C4 118.5(2) . .
C2 C3 C10 120.3(2) . .
C4 C3 C10 121.1(2) . .
C3 C4 C5 120.4(2) . .
C3 C4 H4 119.8 . .
C5 C4 H4 119.8 . .
C6 C5 C4 120.7(2) . .
C6 C5 H5 119.7 . .
C4 C5 H5 119.7 . .
C1 C6 C5 118.4(2) . .
C1 C6 C7 119.3(2) . .
C5 C6 C7 122.3(2) . .
C8 C7 N3 108.46(19) . .
C8 C7 C6 128.1(2) . .
N3 C7 C6 123.44(19) . .
C7 C8 N4 106.4(2) . .
C7 C8 H8 126.8 . .
N4 C8 H8 126.8 . .
N4 C9 N3 111.5(2) . .
N4 C9 H9 124.3 . .
N3 C9 H9 124.3 . .
O1 C10 O2 125.9(2) . .
O1 C10 C3 119.6(2) . .
O2 C10 C3 114.5(2) . .
C12 C11 C16 119.9(2) . .
C12 C11 H11 120.0 . .
C16 C11 H11 120.0 . .
C13 C12 C11 121.6(2) . .
C13 C12 H12 119.2 . .
C11 C12 H12 119.2 . .
C12 C13 C14 118.7(2) . .
C12 C13 C20 119.62(19) . .
C14 C13 C20 121.5(2) . .
C15 C14 C13 120.1(2) . .
C15 C14 H14 120.0 . .
C13 C14 H14 120.0 . .
C16 C15 C14 120.7(2) . .
C16 C15 H15 119.7 . .
C14 C15 H15 119.7 . .
C15 C16 C11 118.9(2) . .
C15 C16 C17 122.6(2) . .
C11 C16 C17 118.5(2) . .
C18 C17 N1 108.35(18) . .
C18 C17 C16 128.3(2) . .
N1 C17 C16 123.31(18) . .
C17 C18 N2 107.0(2) . .
C17 C18 H18 126.5 . .
N2 C18 H18 126.5 . .
N1 C19 N2 111.34(19) . .
N1 C19 H19 124.3 . .
N2 C19 H19 124.3 . .
O3 C20 O4 125.9(2) . .
O3 C20 C13 120.0(2) . .
O4 C20 C13 114.1(2) . .
C19 N1 C17 106.09(17) . .
C19 N1 Zn1 123.21(15) . .
C17 N1 Zn1 128.66(14) . .
C19 N2 C18 107.22(19) . .
C19 N2 H2A 126.4 . .
C18 N2 H2A 126.4 . .
C9 N3 C7 105.68(18) . .
C9 N3 Zn1 121.81(15) . 2_767
C7 N3 Zn1 130.24(14) . 2_767
C9 N4 C8 108.0(2) . .
C9 N4 H4A 126.0 . .
C8 N4 H4A 126.0 . .
C10 O2 Zn1 128.05(16) . .
C20 O4 Zn1 135.26(15) . 2_646
H5A O5 H5B 98.3 . .

loop_
_geom_bond_atom_site_label_1
_geom_bond_atom_site_label_2
_geom_bond_distance
_geom_bond_site_symmetry_2
Zn1 O2 1.9277(17) .
Zn1 O4 1.9363(16) 2_646
Zn1 N3 2.0239(18) 2_767
Zn1 N1 2.0325(18) .
C1 C2 1.383(3) .
C1 C6 1.385(3) .
C1 H1 0.9300 .
C2 C3 1.379(3) .
C2 H2 0.9300 .
C3 C4 1.391(3) .
C3 C10 1.507(3) .
C4 C5 1.390(3) .
C4 H4 0.9300 .
C5 C6 1.386(3) .
C5 H5 0.9300 .
C6 C7 1.466(3) .
C7 C8 1.361(3) .
C7 N3 1.391(3) .
C8 N4 1.373(3) .
C8 H8 0.9300 .
C9 N4 1.322(3) .
C9 N3 1.327(3) .
C9 H9 0.9300 .
C10 O1 1.231(3) .
C10 O2 1.282(3) .
C11 C12 1.384(3) .
C11 C16 1.393(3) .
C11 H11 0.9300 .
C12 C13 1.379(3) .
C12 H12 0.9300 .
C13 C14 1.395(3) .
C13 C20 1.513(3) .
C14 C15 1.394(3) .
C14 H14 0.9300 .
C15 C16 1.389(3) .
C15 H15 0.9300 .
C16 C17 1.474(3) .
C17 C18 1.360(3) .
C17 N1 1.390(3) .
C18 N2 1.378(3) .
C18 H18 0.9300 .
C19 N1 1.327(3) .
C19 N2 1.337(3) .
C19 H19 0.9300 .
C20 O3 1.236(3) .
C20 O4 1.273(3) .
N2 H2A 0.8600 .
N3 Zn1 2.0239(18) 2_767
N4 H4A 0.8600 .
O4 Zn1 1.9363(16) 2_646
O5 H5A 0.8200 .
O5 H5B 0.8200 .

loop_
_geom_torsion_atom_site_label_1
_geom_torsion_atom_site_label_2
_geom_torsion_atom_site_label_3
_geom_torsion_atom_site_label_4
_geom_torsion
_geom_torsion_site_symmetry_1
_geom_torsion_site_symmetry_4
C6 C1 C2 C3 0.5(5) . .
C1 C2 C3 C4 -3.5(4) . .
C1 C2 C3 C10 173.7(3) . .
C2 C3 C4 C5 3.0(4) . .
C10 C3 C4 C5 -174.2(2) . .
C3 C4 C5 C6 0.5(4) . .
C2 C1 C6 C5 2.9(4) . .
C2 C1 C6 C7 -176.0(3) . .
C4 C5 C6 C1 -3.4(4) . .
C4 C5 C6 C7 175.5(2) . .
C1 C6 C7 C8 -35.3(4) . .
C5 C6 C7 C8 145.9(3) . .
C1 C6 C7 N3 142.7(3) . .
C5 C6 C7 N3 -36.1(3) . .
N3 C7 C8 N4 0.6(3) . .
C6 C7 C8 N4 178.8(2) . .
C2 C3 C10 O1 178.3(3) . .
C4 C3 C10 O1 -4.6(3) . .
C2 C3 C10 O2 -3.1(3) . .
C4 C3 C10 O2 174.0(2) . .
C16 C11 C12 C13 -0.1(4) . .
C11 C12 C13 C14 -1.0(4) . .
C11 C12 C13 C20 -177.1(2) . .
C12 C13 C14 C15 0.9(3) . .
C20 C13 C14 C15 177.0(2) . .
C13 C14 C15 C16 0.1(3) . .
C14 C15 C16 C11 -1.1(3) . .
C14 C15 C16 C17 179.7(2) . .
C12 C11 C16 C15 1.1(4) . .
C12 C11 C16 C17 -179.6(2) . .
C15 C16 C17 C18 -132.5(3) . .
C11 C16 C17 C18 48.3(3) . .
C15 C16 C17 N1 50.3(3) . .
C11 C16 C17 N1 -128.9(2) . .
N1 C17 C18 N2 0.2(3) . .
C16 C17 C18 N2 -177.3(2) . .
C12 C13 C20 O3 179.6(2) . .
C14 C13 C20 O3 3.6(3) . .
C12 C13 C20 O4 0.2(3) . .
C14 C13 C20 O4 -175.8(2) . .
N2 C19 N1 C17 0.3(2) . .
N2 C19 N1 Zn1 165.34(15) . .
C18 C17 N1 C19 -0.3(2) . .
C16 C17 N1 C19 177.3(2) . .
C18 C17 N1 Zn1 -164.25(16) . .
C16 C17 N1 Zn1 13.4(3) . .
O2 Zn1 N1 C19 -14.22(18) . .
O4 Zn1 N1 C19 -138.09(17) 2_646 .
N3 Zn1 N1 C19 109.63(17) 2_767 .
O2 Zn1 N1 C17 147.22(18) . .
O4 Zn1 N1 C17 23.36(19) 2_646 .
N3 Zn1 N1 C17 -88.93(18) 2_767 .
N1 C19 N2 C18 -0.2(3) . .
C17 C18 N2 C19 0.0(3) . .
N4 C9 N3 C7 -0.5(3) . .
N4 C9 N3 Zn1 -165.09(17) . 2_767
C8 C7 N3 C9 0.0(3) . .
C6 C7 N3 C9 -178.4(2) . .
C8 C7 N3 Zn1 162.71(18) . 2_767
C6 C7 N3 Zn1 -15.6(3) . 2_767
N3 C9 N4 C8 0.9(3) . .
C7 C8 N4 C9 -0.9(3) . .
O1 C10 O2 Zn1 28.4(4) . .
C3 C10 O2 Zn1 -150.09(16) . .
O4 Zn1 O2 C10 -94.3(2) 2_646 .
N3 Zn1 O2 C10 23.1(2) 2_767 .
N1 Zn1 O2 C10 147.0(2) . .
O3 C20 O4 Zn1 -24.3(4) . 2_646
C13 C20 O4 Zn1 155.04(17) . 2_646
